data_4118147
loop_
_publ_author_name
'Xiu-Li Yang'
'Ming-Hua Xie'
'Chao Zou'
'Yabing He'
'Banglin Chen'
'Michael O'Keeffe'
'Chuan-De Wu'

_publ_section_title
;
 Porous Metalloporphyrinic Frameworks Constructed from Metal
 5,10,15,20-Tetrakis(3,5-biscarboxylphenyl)porphyrin for Highly Efficient
 and Selective Catalytic Oxidation of Alkylbenzenes
;
_journal_name_full 'Journal of the American Chemical Society'
_journal_page_first 10638
_journal_page_last 10645
_journal_paper_doi 10.1021/ja303728c
_journal_volume 134
_journal_year 2012
_chemical_formula_sum 'C52 H36 Cl2 Mn5 N4 Ni O24'
_chemical_formula_weight 1505.16
_chemical_name_systematic
; 
 ? 
;
_space_group_IT_number 69
_symmetry_cell_setting orthorhombic
_symmetry_space_group_name_Hall '-F 2 2'
_symmetry_space_group_name_H-M 'F m m m'
_atom_sites_solution_hydrogens geom
_atom_sites_solution_primary direct
_atom_sites_solution_secondary difmap
_audit_creation_method SHELXL-97
_cell_angle_alpha 90.00
_cell_angle_beta 90.00
_cell_angle_gamma 90.00
_cell_formula_units_Z 8
_cell_length_a 24.0125(12)
_cell_length_b 28.8745(17)
_cell_length_c 31.348(2)
_cell_measurement_reflns_used 17670
_cell_measurement_temperature 293(2)
_cell_measurement_theta_max 58.93
_cell_measurement_theta_min 3.68
_cell_volume 21735(2)
_computing_cell_refinement 'CrysAlisPro (Oxford Diffraction Ltd., 2010)'
_computing_data_collection 'CrysAlisPro (Oxford Diffraction Ltd., 2010)'
_computing_data_reduction 'CrysAlisPro (Oxford Diffraction Ltd., 2010)'
_computing_structure_refinement 'SHELXL-97 (Sheldrick, 1997)'
_computing_structure_solution 'SHELXS-97 (Sheldrick, 1990)'
_diffrn_ambient_temperature 293(2)
_diffrn_detector_area_resol_mean 10.3592
_diffrn_measured_fraction_theta_full 0.978
_diffrn_measured_fraction_theta_max 0.978
_diffrn_measurement_device_type 'Xcalibur, Atlas, Gemini ultra'
_diffrn_measurement_method '\w scans'
_diffrn_radiation_monochromator graphite
_diffrn_radiation_source 'fine-focus sealed tube'
_diffrn_radiation_type CuK\a
_diffrn_radiation_wavelength 1.54178
_diffrn_reflns_av_R_equivalents 0.0982
_diffrn_reflns_av_sigmaI/netI 0.0635
_diffrn_reflns_limit_h_max 24
_diffrn_reflns_limit_h_min -26
_diffrn_reflns_limit_k_max 30
_diffrn_reflns_limit_k_min -32
_diffrn_reflns_limit_l_max 34
_diffrn_reflns_limit_l_min -34
_diffrn_reflns_number 17670
_diffrn_reflns_theta_full 58.93
_diffrn_reflns_theta_max 58.93
_diffrn_reflns_theta_min 3.68
_diffrn_standards_interval_count none
_diffrn_standards_interval_time none
_diffrn_standards_number none
_exptl_absorpt_coefficient_mu 5.629
_exptl_absorpt_correction_T_max 0.363
_exptl_absorpt_correction_T_min 0.260
_exptl_absorpt_correction_type empirical
_exptl_absorpt_process_details CrysAlisPro
_exptl_crystal_colour brown
_exptl_crystal_density_diffrn 0.920
_exptl_crystal_description block
_exptl_crystal_F_000 6040
_exptl_crystal_size_max 0.31
_exptl_crystal_size_mid 0.22
_exptl_crystal_size_min 0.18
_platon_squeeze_details
;
;
_refine_diff_density_max 0.829
_refine_diff_density_min -0.528
_refine_diff_density_rms 0.086
_refine_ls_extinction_method none
_refine_ls_goodness_of_fit_ref 1.017
_refine_ls_hydrogen_treatment constr
_refine_ls_matrix_type full
_refine_ls_number_parameters 212
_refine_ls_number_reflns 4104
_refine_ls_number_restraints 0
_refine_ls_restrained_S_all 1.017
_refine_ls_R_factor_all 0.1142
_refine_ls_R_factor_gt 0.0980
_refine_ls_shift/su_max 0.000
_refine_ls_shift/su_mean 0.000
_refine_ls_structure_factor_coef Fsqd
_refine_ls_weighting_details 'calc w=1/[\s^2^(Fo^2^)+(0.0839P)^2^+197.2100P] where P=(Fo^2^+2Fc^2^)/3'
_refine_ls_weighting_scheme calc
_refine_ls_wR_factor_gt 0.2277
_refine_ls_wR_factor_ref 0.2472
_reflns_number_gt 3172
_reflns_number_total 4104
_reflns_threshold_expression >2sigma(I)
_cod_data_source_file ja303728c_si_002_2.cif
_cod_data_source_block MPF_2
_cod_database_code 4118147

loop_
_symmetry_equiv_pos_as_xyz
'x, y, z'
'-x, -y, z'
'-x, y, -z'
'x, -y, -z'
'x, y+1/2, z+1/2'
'-x, -y+1/2, z+1/2'
'-x, y+1/2, -z+1/2'
'x, -y+1/2, -z+1/2'
'x+1/2, y, z+1/2'
'-x+1/2, -y, z+1/2'
'-x+1/2, y, -z+1/2'
'x+1/2, -y, -z+1/2'
'x+1/2, y+1/2, z'
'-x+1/2, -y+1/2, z'
'-x+1/2, y+1/2, -z'
'x+1/2, -y+1/2, -z'
'-x, -y, -z'
'x, y, -z'
'x, -y, z'
'-x, y, z'
'-x, -y+1/2, -z+1/2'
'x, y+1/2, -z+1/2'
'x, -y+1/2, z+1/2'
'-x, y+1/2, z+1/2'
'-x+1/2, -y, -z+1/2'
'x+1/2, y, -z+1/2'
'x+1/2, -y, z+1/2'
'-x+1/2, y, z+1/2'
'-x+1/2, -y+1/2, -z'
'x+1/2, y+1/2, -z'
'x+1/2, -y+1/2, z'
'-x+1/2, y+1/2, z'

loop_
_atom_site_label
_atom_site_type_symbol
_atom_site_fract_x
_atom_site_fract_y
_atom_site_fract_z
_atom_site_U_iso_or_equiv
_atom_site_adp_type
_atom_site_occupancy
_atom_site_symmetry_multiplicity
_atom_site_calc_flag
_atom_site_refinement_flags
Mn1 Mn 0.16404(9) 0.0000 -0.15123(7) 0.1047(7) Uani 1 2 d S
Mn2 Mn 0.2500 0.0000 -0.2500 0.0814(6) Uani 1 4 d S
Mn3 Mn 0.30809(6) 0.27780(6) 0.0000 0.0763(5) Uani 1 2 d S
Ni1 Ni 0.5000 0.2500 -0.2500 0.0663(5) Uani 1 4 d S
Cl1 Cl 0.39767(19) 0.3091(2) 0.0000 0.195(2) Uani 1 2 d S
O1 O 0.3106(2) 0.2251(2) -0.04753(16) 0.1030(16) Uani 1 1 d .
O2 O 0.2333(3) 0.1834(2) -0.04664(17) 0.1048(16) Uani 1 1 d .
O3 O 0.2223(4) 0.0533(3) -0.1483(2) 0.152(3) Uani 1 1 d .
O4 O 0.2741(3) 0.05314(18) -0.20618(18) 0.1070(16) Uani 1 1 d .
O5 O 0.1590(4) 0.0000 -0.2237(2) 0.114(3) Uani 1 2 d S
O6 O 0.1064(8) 0.0530(8) -0.1445(6) 0.379(13) Uani 1 1 d .
O7 O 0.1686(9) 0.0000 -0.0736(5) 0.259(9) Uani 1 2 d S
N1 N 0.4190(3) 0.2500 -0.2500 0.0777(19) Uani 1 2 d S
N2 N 0.5000 0.2039(3) -0.2023(2) 0.0697(17) Uani 1 2 d S
C1 C 0.3265(3) 0.2346(3) -0.2340(2) 0.097(2) Uani 1 1 d .
H1A H 0.2954 0.2220 -0.2207 0.116 Uiso 1 1 calc R
C2 C 0.3833(3) 0.2249(2) -0.2242(2) 0.0796(17) Uani 1 1 d .
C3 C 0.3999(2) 0.1944(2) -0.19203(19) 0.0699(15) Uani 1 1 d .
C4 C 0.4539(3) 0.1861(2) -0.1836(2) 0.0758(16) Uani 1 1 d .
C5 C 0.4729(3) 0.1537(3) -0.1505(3) 0.096(2) Uani 1 1 d .
H5A H 0.4502 0.1362 -0.1327 0.115 Uiso 1 1 calc R
C6 C 0.3549(3) 0.1719(2) -0.1660(2) 0.0750(16) Uani 1 1 d .
C7 C 0.3290(3) 0.1324(2) -0.1795(2) 0.0818(18) Uani 1 1 d .
H7A H 0.3400 0.1185 -0.2049 0.098 Uiso 1 1 calc R
C8 C 0.2859(3) 0.1125(2) -0.1556(2) 0.0796(17) Uani 1 1 d .
C9 C 0.2716(3) 0.1325(2) -0.1183(2) 0.0848(18) Uani 1 1 d .
H9A H 0.2429 0.1194 -0.1024 0.102 Uiso 1 1 calc R
C10 C 0.2976(3) 0.1715(2) -0.1031(2) 0.0798(17) Uani 1 1 d .
C11 C 0.3399(3) 0.1898(2) -0.12664(19) 0.0769(16) Uani 1 1 d .
H11A H 0.3594 0.2151 -0.1159 0.092 Uiso 1 1 calc R
C12 C 0.2789(4) 0.1945(3) -0.0619(2) 0.093(2) Uani 1 1 d .
C13 C 0.2588(3) 0.0690(3) -0.1714(2) 0.091(2) Uani 1 1 d .

loop_
_atom_site_aniso_label
_atom_site_aniso_U_11
_atom_site_aniso_U_22
_atom_site_aniso_U_33
_atom_site_aniso_U_23
_atom_site_aniso_U_13
_atom_site_aniso_U_12
Mn1 0.1118(13) 0.0780(11) 0.1243(14) 0.000 0.0409(11) 0.000
Mn2 0.1052(15) 0.0698(13) 0.0693(12) 0.000 0.0109(11) 0.000
Mn3 0.0818(9) 0.0868(10) 0.0604(8) 0.000 0.000 -0.0121(7)
Ni1 0.0725(11) 0.0674(12) 0.0591(10) 0.0028(9) 0.000 0.000
Cl1 0.119(3) 0.182(5) 0.283(7) 0.000 0.000 -0.041(3)
O1 0.128(4) 0.104(4) 0.077(3) -0.019(3) 0.015(3) -0.014(3)
O2 0.123(4) 0.105(4) 0.086(3) -0.010(3) 0.033(3) -0.012(3)
O3 0.214(7) 0.124(5) 0.118(4) -0.048(4) 0.070(5) -0.075(5)
O4 0.134(4) 0.084(3) 0.103(4) -0.024(3) 0.020(3) -0.012(3)
O5 0.170(8) 0.094(5) 0.078(4) 0.000 0.028(5) 0.000
O6 0.331(19) 0.45(2) 0.36(2) 0.170(19) 0.172(16) 0.270(18)
O7 0.30(2) 0.32(2) 0.155(12) 0.000 0.062(13) 0.000
N1 0.084(5) 0.074(5) 0.075(4) -0.005(4) 0.000 0.000
N2 0.069(4) 0.079(5) 0.061(4) 0.013(3) 0.000 0.000
C1 0.061(4) 0.135(7) 0.094(5) 0.036(4) 0.006(3) -0.007(4)
C2 0.077(4) 0.082(4) 0.080(4) 0.004(3) 0.014(3) -0.009(3)
C3 0.068(4) 0.075(4) 0.066(3) 0.003(3) -0.003(3) -0.006(3)
C4 0.084(4) 0.075(4) 0.068(3) 0.007(3) 0.004(3) -0.004(3)
C5 0.080(4) 0.105(5) 0.103(5) 0.036(4) 0.011(4) 0.001(4)
C6 0.074(4) 0.082(4) 0.069(4) 0.002(3) 0.011(3) 0.001(3)
C7 0.103(5) 0.074(4) 0.068(4) -0.005(3) 0.011(3) -0.001(4)
C8 0.098(4) 0.076(4) 0.065(4) -0.006(3) 0.015(3) -0.013(3)
C9 0.100(5) 0.076(4) 0.078(4) 0.000(3) 0.009(3) -0.012(4)
C10 0.100(5) 0.080(4) 0.059(3) 0.001(3) 0.006(3) -0.001(4)
C11 0.088(4) 0.079(4) 0.064(3) -0.007(3) -0.005(3) -0.006(3)
C12 0.118(6) 0.092(5) 0.069(4) -0.012(4) -0.004(4) -0.004(5)
C13 0.109(5) 0.078(4) 0.085(4) -0.010(4) 0.022(4) -0.028(4)

loop_
_atom_type_symbol
_atom_type_description
_atom_type_scat_dispersion_real
_atom_type_scat_dispersion_imag
_atom_type_scat_source
C C 0.0181 0.0091 'International Tables Vol C Tables 4.2.6.8 and 6.1.1.4'
H H 0.0000 0.0000 'International Tables Vol C Tables 4.2.6.8 and 6.1.1.4'
N N 0.0311 0.0180 'International Tables Vol C Tables 4.2.6.8 and 6.1.1.4'
O O 0.0492 0.0322 'International Tables Vol C Tables 4.2.6.8 and 6.1.1.4'
Mn Mn -0.5299 2.8052 'International Tables Vol C Tables 4.2.6.8 and 6.1.1.4'
Ni Ni -3.0029 0.5091 'International Tables Vol C Tables 4.2.6.8 and 6.1.1.4'
Cl Cl 0.3639 0.7018 'International Tables Vol C Tables 4.2.6.8 and 6.1.1.4'

loop_
_geom_angle_atom_site_label_1
_geom_angle_atom_site_label_2
_geom_angle_atom_site_label_3
_geom_angle
_geom_angle_site_symmetry_1
_geom_angle_site_symmetry_3
O6 Mn1 O6 95.1(14) . 19
O6 Mn1 O3 171.6(6) . 19
O6 Mn1 O3 84.2(8) 19 19
O6 Mn1 O3 84.2(8) . .
O6 Mn1 O3 171.6(6) 19 .
O3 Mn1 O3 95.4(5) 19 .
O6 Mn1 O5 93.8(6) . .
O6 Mn1 O5 93.8(6) 19 .
O3 Mn1 O5 94.6(3) 19 .
O3 Mn1 O5 94.6(3) . .
O6 Mn1 O7 85.9(6) . .
O6 Mn1 O7 85.9(6) 19 .
O3 Mn1 O7 85.7(4) 19 .
O3 Mn1 O7 85.7(4) . .
O5 Mn1 O7 179.6(6) . .
O4 Mn2 O4 91.7(3) . 19
O4 Mn2 O4 179.997(1) . 25_554
O4 Mn2 O4 88.3(3) 19 25_554
O4 Mn2 O4 88.3(3) . 11_554
O4 Mn2 O4 180.0(2) 19 11_554
O4 Mn2 O4 91.7(3) 25_554 11_554
O4 Mn2 O5 88.5(2) . 25_554
O4 Mn2 O5 88.5(2) 19 25_554
O4 Mn2 O5 91.5(2) 25_554 25_554
O4 Mn2 O5 91.5(2) 11_554 25_554
O4 Mn2 O5 91.5(2) . .
O4 Mn2 O5 91.5(2) 19 .
O4 Mn2 O5 88.5(2) 25_554 .
O4 Mn2 O5 88.5(2) 11_554 .
O5 Mn2 O5 180.0(3) 25_554 .
O2 Mn3 O2 88.6(3) 29 14
O2 Mn3 O1 84.7(2) 29 18
O2 Mn3 O1 152.1(2) 14 18
O2 Mn3 O1 152.1(2) 29 .
O2 Mn3 O1 84.7(2) 14 .
O1 Mn3 O1 88.8(3) 18 .
O2 Mn3 Cl1 103.3(2) 29 .
O2 Mn3 Cl1 103.3(2) 14 .
O1 Mn3 Cl1 104.54(19) 18 .
O1 Mn3 Cl1 104.54(19) . .
O2 Mn3 Mn3 81.70(17) 29 29
O2 Mn3 Mn3 81.70(17) 14 29
O1 Mn3 Mn3 70.60(16) 18 29
O1 Mn3 Mn3 70.60(16) . 29
Cl1 Mn3 Mn3 172.86(18) . 29
N1 Ni1 N1 180.0 21_654 .
N1 Ni1 N2 90.0 21_654 .
N1 Ni1 N2 90.0 . .
N1 Ni1 N2 90.0 21_654 21_654
N1 Ni1 N2 90.0 . 21_654
N2 Ni1 N2 179.997(1) . 21_654
C12 O1 Mn3 137.7(5) . .
C12 O2 Mn3 123.4(5) . 29
C13 O3 Mn1 136.7(5) . .
C13 O4 Mn2 138.6(5) . .
Mn1 O5 Mn2 107.7(4) . .
C2 N1 C2 103.5(8) 8_554 .
C2 N1 Ni1 128.3(4) 8_554 .
C2 N1 Ni1 128.2(4) . .
C4 N2 C4 109.6(7) 20_655 .
C4 N2 Ni1 125.2(4) 20_655 .
C4 N2 Ni1 125.2(4) . .
C1 C1 C2 106.9(4) 8_554 .
C1 C1 H1A 126.5 8_554 .
C2 C1 H1A 126.5 . .
N1 C2 C3 125.2(6) . .
N1 C2 C1 111.3(6) . .
C3 C2 C1 123.5(6) . .
C4 C3 C2 121.9(6) . .
C4 C3 C6 120.7(6) . .
C2 C3 C6 117.4(5) . .
C3 C4 N2 129.4(6) . .
C3 C4 C5 123.5(6) . .
N2 C4 C5 107.1(6) . .
C5 C5 C4 108.1(4) 20_655 .
C5 C5 H5A 125.9 20_655 .
C4 C5 H5A 125.9 . .
C7 C6 C11 117.9(6) . .
C7 C6 C3 121.4(6) . .
C11 C6 C3 120.6(6) . .
C6 C7 C8 120.8(6) . .
C6 C7 H7A 119.6 . .
C8 C7 H7A 119.6 . .
C9 C8 C7 118.5(6) . .
C9 C8 C13 122.3(6) . .
C7 C8 C13 119.1(6) . .
C8 C9 C10 122.5(7) . .
C8 C9 H9A 118.8 . .
C10 C9 H9A 118.8 . .
C11 C10 C9 117.9(6) . .
C11 C10 C12 120.8(7) . .
C9 C10 C12 121.2(7) . .
C10 C11 C6 122.2(6) . .
C10 C11 H11A 118.9 . .
C6 C11 H11A 118.9 . .
O2 C12 O1 125.7(7) . .
O2 C12 C10 118.5(7) . .
O1 C12 C10 115.7(7) . .
O3 C13 O4 126.7(7) . .
O3 C13 C8 115.2(6) . .
O4 C13 C8 118.1(6) . .

loop_
_geom_bond_atom_site_label_1
_geom_bond_atom_site_label_2
_geom_bond_distance
_geom_bond_site_symmetry_2
Mn1 O6 2.074(12) .
Mn1 O6 2.074(12) 19
Mn1 O3 2.082(7) 19
Mn1 O3 2.082(7) .
Mn1 O5 2.274(8) .
Mn1 O7 2.435(18) .
Mn2 O4 2.139(5) .
Mn2 O4 2.139(5) 19
Mn2 O4 2.139(5) 25_554
Mn2 O4 2.139(5) 11_554
Mn2 O5 2.335(9) 25_554
Mn2 O5 2.335(9) .
Mn3 O2 2.093(5) 29
Mn3 O2 2.093(5) 14
Mn3 O1 2.130(5) 18
Mn3 O1 2.130(5) .
Mn3 Cl1 2.333(4) .
Mn3 Mn3 3.219(3) 29
Ni1 N1 1.945(8) 21_654
Ni1 N1 1.945(8) .
Ni1 N2 2.000(7) .
Ni1 N2 2.000(7) 21_654
O1 C12 1.250(9) .
O2 C12 1.236(9) .
O2 Mn3 2.093(5) 29
O3 C13 1.222(9) .
O4 C13 1.239(9) .
N1 C2 1.383(8) 8_554
N1 C2 1.383(8) .
N2 C4 1.354(7) 20_655
N2 C4 1.354(7) .
C1 C1 1.342(15) 8_554
C1 C2 1.427(10) .
C1 H1A 0.9300 .
C2 C3 1.396(9) .
C3 C4 1.345(9) .
C3 C6 1.501(9) .
C4 C5 1.470(10) .
C5 C5 1.299(14) 20_655
C5 H5A 0.9300 .
C6 C7 1.369(9) .
C6 C11 1.386(9) .
C7 C8 1.401(9) .
C7 H7A 0.9300 .
C8 C9 1.347(9) .
C8 C13 1.500(10) .
C9 C10 1.374(10) .
C9 H9A 0.9300 .
C10 C11 1.363(9) .
C10 C12 1.521(10) .
C11 H11A 0.9300 .

loop_
_platon_squeeze_void_nr
_platon_squeeze_void_average_x
_platon_squeeze_void_average_y
_platon_squeeze_void_average_z
_platon_squeeze_void_volume
_platon_squeeze_void_count_electrons
_platon_squeeze_void_content
1 -0.022 -0.022 -0.010 12937 3258 ' '
